data_4113998
loop_
_publ_author_name
'Aaron D. Sadow'
'T. Don Tilley'

_publ_section_title
;
 Cationic Hafnium Silyl Complexes and Their Enhanced Reactivity in \s-Bond
 Metathesis Processes with Si-H and C-H Bonds
;
_journal_name_full 'Journal of the American Chemical Society'
_journal_page_first 9462
_journal_page_last 9475
_journal_paper_doi 10.1021/ja030024g
_journal_volume 125
_journal_year 2003
_chemical_formula_sum 'C45 H32 B F15 Hf Si'
_chemical_formula_weight 1075.11
_space_group_IT_number 18
_symmetry_cell_setting orthorhombic
_symmetry_Int_Tables_number 18
_symmetry_space_group_name_Hall 'P 2 2ab'
_symmetry_space_group_name_H-M 'P 21 21 2'
_audit_creation_date 'Tue Dec 17 15:17:29 2002'
_audit_creation_method 'by teXsan'
_cell_angle_alpha 90
_cell_angle_beta 90
_cell_angle_gamma 90
_cell_formula_units_Z 4
_cell_length_a 20.1825(2)
_cell_length_b 21.1290(5)
_cell_length_c 10.0160(2)
_cell_measurement_reflns_used 4849
_cell_measurement_temperature 174.2
_cell_measurement_theta_max 45.0
_cell_measurement_theta_min 3.5
_cell_volume 4271.18(14)
_computing_cell_refinement 'Bruker SAINT v5.04'
_computing_data_collection 'Bruker SMART v5.052d'
_computing_data_reduction 'Bruker SAINT v5.04'
_computing_publication_material teXsan
_computing_structure_refinement teXsan
_computing_structure_solution SIR92
_diffrn_ambient_temperature 174.2
_diffrn_measurement_device_type 'SMART CCD'
_diffrn_measurement_method \w-scan
_diffrn_orient_matrix_UB_11 0.00000
_diffrn_orient_matrix_UB_12 0.00000
_diffrn_orient_matrix_UB_13 0.00000
_diffrn_orient_matrix_UB_21 0.00000
_diffrn_orient_matrix_UB_22 0.00000
_diffrn_orient_matrix_UB_23 0.00000
_diffrn_orient_matrix_UB_31 0.00000
_diffrn_orient_matrix_UB_32 0.00000
_diffrn_orient_matrix_UB_33 0.00000
_diffrn_radiation_monochromator graphite
_diffrn_radiation_source 'X-ray tube'
_diffrn_radiation_type MoK\a
_diffrn_radiation_wavelength 0.7107
_diffrn_reflns_av_R_equivalents 0.0735
_diffrn_reflns_limit_h_max 21
_diffrn_reflns_limit_h_min -24
_diffrn_reflns_limit_k_max 25
_diffrn_reflns_limit_k_min -21
_diffrn_reflns_limit_l_max 11
_diffrn_reflns_limit_l_min -11
_diffrn_reflns_number 20740
_diffrn_reflns_theta_max 26.09
_diffrn_standards_decay_% 0.00
_diffrn_standards_interval_count 0
_diffrn_standards_number 0
_exptl_absorpt_coefficient_mu 2.564
_exptl_absorpt_correction_T_max 0.81
_exptl_absorpt_correction_T_min 0.61
_exptl_absorpt_correction_type empirical
_exptl_absorpt_process_details 'Blessing, 1995'
_exptl_crystal_colour red
_exptl_crystal_density_diffrn 1.672
_exptl_crystal_description blocks
_exptl_crystal_F_000 2112.00
_exptl_crystal_size_max 0.170
_exptl_crystal_size_mid 0.130
_exptl_crystal_size_min 0.100
_refine_diff_density_max 1.09
_refine_diff_density_min -0.77
_refine_ls_extinction_coef 0.00000
_refine_ls_extinction_method none
_refine_ls_goodness_of_fit_ref 0.853
_refine_ls_hydrogen_treatment constr
_refine_ls_matrix_type full
_refine_ls_number_parameters 592
_refine_ls_number_reflns 3988
_refine_ls_number_restraints 0
_refine_ls_R_factor_all 0.0886
_refine_ls_R_factor_gt 0.0350
_refine_ls_shift/su_max 0.3190
_refine_ls_shift/su_mean 0.0000
_refine_ls_structure_factor_coef F
_refine_ls_weighting_scheme sigma
_refine_ls_wR_factor_all 0.0441
_refine_ls_wR_factor_gt 0.0320
_refine_ls_wR_factor_ref 0.0320
_reflns_number_gt 3988
_reflns_number_total 7615
_reflns_threshold_expression I>3.00sigma
_cod_data_source_file ja030024g_s3.cif
_cod_data_source_block Cp2Hf(SitBuPh2)_manuscript#JA030024G
_cod_original_cell_volume 4271.2(3)
_cod_original_sg_symbol_H-M 'P 21 21 2 '
_cod_original_formula_sum 'C45 H32 B F15 Hf Si '
_cod_database_code 4113998

loop_
_symmetry_equiv_pos_as_xyz
'   +x,   +y,   +z'
'   -x,   -y,   +z'
'1/2+x,1/2-y,   -z'
'1/2-x,1/2+y,   -z'

loop_
_atom_site_aniso_label
_atom_site_aniso_U_11
_atom_site_aniso_U_22
_atom_site_aniso_U_33
_atom_site_aniso_U_12
_atom_site_aniso_U_13
_atom_site_aniso_U_23
Hf(1) 0.0282(2) 0.0196(2) 0.0339(2) 0.0008(3) -0.0009(3) 0.0003(3)
Si(1) 0.037(2) 0.030(1) 0.040(2) 0.001(2) -0.002(2) 0.000(2)
F(1) 0.044(5) 0.048(4) 0.049(4) 0.013(3) 0.014(4) 0.006(3)
F(2) 0.043(5) 0.073(6) 0.076(7) 0.012(4) 0.013(4) 0.003(5)
F(3) 0.048(5) 0.069(5) 0.100(6) 0.014(4) -0.015(6) 0.028(6)
F(4) 0.070(6) 0.084(6) 0.072(6) 0.003(5) -0.038(5) 0.008(5)
F(5) 0.056(4) 0.058(4) 0.037(4) 0.006(4) -0.008(5) -0.006(3)
F(6) 0.031(4) 0.037(4) 0.065(5) 0.009(3) -0.009(3) -0.010(3)
F(7) 0.045(4) 0.061(5) 0.063(6) 0.009(4) -0.024(4) -0.014(4)
F(8) 0.067(5) 0.058(4) 0.064(5) -0.009(4) -0.023(5) -0.027(6)
F(9) 0.080(5) 0.020(4) 0.056(5) -0.001(3) 0.009(4) -0.010(3)
F(10) 0.054(4) 0.021(3) 0.052(5) 0.005(3) -0.001(4) -0.001(3)
F(11) 0.059(4) 0.026(3) 0.069(6) 0.001(3) 0.017(4) 0.008(4)
F(12) 0.073(6) 0.054(5) 0.071(6) -0.012(4) 0.019(4) 0.016(4)
F(13) 0.051(5) 0.091(6) 0.058(6) -0.008(4) 0.008(4) 0.006(4)
F(14) 0.050(5) 0.067(5) 0.055(5) 0.019(4) 0.004(4) -0.007(4)
F(15) 0.050(4) 0.040(4) 0.049(4) 0.005(3) 0.005(4) -0.014(4)
C(1) 0.023(7) 0.020(6) 0.03(1) -0.005(5) 0.005(7) 0.002(6)
C(2) 0.047(7) 0.048(9) 0.041(9) -0.020(6) -0.012(6) 0.020(7)
C(3) 0.038(6) 0.027(6) 0.066(9) 0.002(7) -0.012(7) -0.01(1)
C(4) 0.027(6) 0.041(7) 0.043(8) -0.001(7) -0.015(5) 0.006(8)
C(5) 0.031(7) 0.029(7) 0.041(10) -0.005(6) -0.005(6) 0.010(6)
C(6) 0.045(7) 0.045(8) 0.034(8) -0.002(5) -0.015(7) -0.007(7)
C(7) 0.042(9) 0.040(8) 0.057(10) 0.019(7) 0.014(7) 0.008(8)
C(8) 0.032(7) 0.047(7) 0.044(8) 0.020(5) -0.008(8) 0.002(8)
C(9) 0.043(8) 0.024(7) 0.05(1) 0.011(6) 0.007(7) 0.008(6)
C(10) 0.039(8) 0.030(7) 0.049(9) 0.010(6) 0.014(7) -0.023(6)
C(11) 0.057(9) 0.020(6) 0.06(1) 0.008(6) 0.030(8) 0.009(7)
C(12) 0.035(7) 0.027(8) 0.043(7) -0.008(5) -0.014(6) 0.008(6)
C(13) 0.064(8) 0.043(8) 0.045(10) -0.018(6) -0.014(7) 0.006(6)
C(14) 0.051(8) 0.032(7) 0.05(1) -0.008(6) 0.000(7) -0.009(6)
C(15) 0.041(7) 0.039(7) 0.06(1) -0.008(5) -0.021(7) 0.001(6)
C(16) 0.051(8) 0.033(6) 0.038(9) -0.004(5) -0.003(6) 0.002(6)
C(17) 0.042(8) 0.036(8) 0.058(9) -0.007(6) -0.012(7) 0.013(7)
C(18) 0.06(1) 0.055(8) 0.06(1) 0.002(7) -0.028(7) 0.012(7)
C(19) 0.07(1) 0.031(7) 0.069(9) -0.008(7) -0.004(9) -0.001(7)
C(20) 0.063(9) 0.039(7) 0.042(10) -0.001(6) -0.007(7) 0.005(7)
C(21) 0.052(8) 0.046(7) 0.040(7) 0.000(6) -0.004(8) 0.016(8)
C(22) 0.043(7) 0.035(8) 0.033(8) -0.005(6) 0.016(6) 0.002(5)
C(23) 0.052(8) 0.039(8) 0.050(10) 0.007(6) 0.013(7) -0.007(6)
C(24) 0.08(1) 0.045(9) 0.063(10) -0.001(7) 0.015(9) -0.004(9)
C(25) 0.054(9) 0.052(9) 0.09(1) 0.001(7) 0.029(10) -0.017(9)
C(26) 0.047(9) 0.032(8) 0.10(1) 0.007(7) 0.014(8) -0.025(8)
C(27) 0.053(8) 0.039(7) 0.046(8) -0.013(6) 0.006(9) -0.012(8)
C(30) 0.037(6) 0.025(5) 0.027(6) -0.001(5) 0.007(7) -0.003(7)
C(31) 0.031(7) 0.026(7) 0.042(8) 0.000(5) -0.010(6) -0.003(5)
C(32) 0.019(7) 0.060(9) 0.044(9) 0.002(7) -0.003(7) -0.015(8)
C(33) 0.025(7) 0.061(9) 0.039(9) 0.001(7) 0.016(6) -0.010(8)
C(34) 0.035(8) 0.042(8) 0.042(8) -0.015(6) 0.006(7) 0.002(7)
C(35) 0.052(9) 0.032(7) 0.027(7) -0.011(7) 0.007(6) -0.003(6)
C(36) 0.040(8) 0.021(6) 0.041(9) 0.009(6) 0.001(8) 0.004(5)
C(37) 0.051(10) 0.021(6) 0.039(8) 0.000(6) 0.000(7) -0.003(5)
C(38) 0.06(1) 0.027(8) 0.05(1) -0.019(7) -0.031(9) 0.005(7)
C(39) 0.033(8) 0.044(8) 0.05(1) 0.004(6) -0.014(8) 0.003(8)
C(40) 0.026(8) 0.041(8) 0.06(1) 0.003(6) 0.001(8) 0.000(7)
C(41) 0.030(6) 0.022(5) 0.056(9) 0.003(6) -0.012(10) 0.000(6)
C(42) 0.037(8) 0.029(7) 0.032(8) -0.002(6) 0.016(6) 0.009(5)
C(43) 0.033(7) 0.031(7) 0.023(7) 0.006(6) 0.001(6) 0.000(5)
C(44) 0.043(8) 0.027(7) 0.047(9) 0.000(6) 0.003(7) -0.012(7)
C(45) 0.041(9) 0.040(8) 0.048(9) -0.015(7) -0.003(7) -0.017(7)
C(46) 0.026(7) 0.051(8) 0.031(8) -0.009(6) -0.009(6) 0.011(7)
C(47) 0.037(7) 0.026(7) 0.029(7) -0.003(6) -0.008(6) 0.003(6)

loop_
_atom_site_label
_atom_site_fract_x
_atom_site_fract_y
_atom_site_fract_z
_atom_site_U_iso_or_equiv
_atom_site_thermal_displace_type
_atom_site_occupancy
Hf(1) 0.27562(2) 0.47049(2) 0.09465(5) 0.0257 Uij 1.000
Si(1) 0.2643(1) 0.4750(1) 0.3782(3) 0.0350 Uij 1.000
F(1) 0.2382(3) 0.6856(3) 0.2070(7) 0.0487 Uij 1.000
F(2) 0.1151(4) 0.7214(4) 0.1528(8) 0.0618 Uij 1.000
F(3) 0.0724(3) 0.7301(3) -0.1031(10) 0.0699 Uij 1.000
F(4) 0.1568(4) 0.7012(4) -0.3046(9) 0.0755 Uij 1.000
F(5) 0.2803(4) 0.6651(3) -0.2543(6) 0.0558 Uij 1.000
F(6) 0.4565(3) 0.6069(3) 0.1738(6) 0.0520 Uij 1.000
F(7) 0.5255(3) 0.6713(3) 0.3514(6) 0.0549 Uij 1.000
F(8) 0.4930(3) 0.7920(3) 0.4153(8) 0.0643 Uij 1.000
F(9) 0.3884(3) 0.8483(3) 0.2936(7) 0.0581 Uij 1.000
F(10) 0.3137(3) 0.7855(2) 0.1242(6) 0.0425 Uij 1.000
F(11) 0.3734(3) 0.7665(3) -0.1194(8) 0.0485 Uij 1.000
F(12) 0.4705(4) 0.7870(4) -0.2933(8) 0.0700 Uij 1.000
F(13) 0.5498(3) 0.6893(3) -0.3749(8) 0.0703 Uij 1.000
F(14) 0.5271(3) 0.5706(3) -0.2799(7) 0.0638 Uij 1.000
F(15) 0.4334(3) 0.5498(2) -0.1037(7) 0.0497 Uij 1.000
C(1) 0.3275(6) 0.5764(5) 0.066(1) 0.0247 Uij 1.000
C(2) 0.1894(5) 0.5173(6) -0.054(1) 0.0467 Uij 1.000
C(3) 0.1688(5) 0.5302(6) 0.076(1) 0.0458 Uij 1.000
C(4) 0.1550(4) 0.4703(7) 0.1366(10) 0.0436 Uij 1.000
C(5) 0.1681(6) 0.4234(5) 0.045(1) 0.0292 Uij 1.000
C(6) 0.1885(6) 0.4504(5) -0.073(1) 0.0432 Uij 1.000
C(7) 0.3592(6) 0.3939(6) 0.181(1) 0.0432 Uij 1.000
C(8) 0.3915(5) 0.4305(5) 0.087(2) 0.0428 Uij 1.000
C(9) 0.3637(6) 0.4213(5) -0.039(1) 0.0363 Uij 1.000
C(10) 0.3153(6) 0.3751(6) -0.022(1) 0.0359 Uij 1.000
C(11) 0.3099(6) 0.3592(5) 0.114(1) 0.0412 Uij 1.000
C(12) 0.3347(5) 0.5167(5) 0.475(1) 0.0442 Uij 1.000
C(13) 0.3245(6) 0.5091(5) 0.626(1) 0.0524 Uij 1.000
C(14) 0.3306(6) 0.5891(5) 0.449(1) 0.0419 Uij 1.000
C(15) 0.4041(6) 0.4967(5) 0.440(1) 0.0464 Uij 1.000
C(16) 0.2563(5) 0.3898(5) 0.434(1) 0.0463 Uij 1.000
C(17) 0.3027(6) 0.3573(5) 0.509(1) 0.0567 Uij 1.000
C(18) 0.2929(6) 0.2946(6) 0.545(1) 0.0683 Uij 1.000
C(19) 0.2359(7) 0.2629(5) 0.510(1) 0.0539 Uij 1.000
C(20) 0.1884(6) 0.2930(5) 0.438(1) 0.0492 Uij 1.000
C(21) 0.1987(5) 0.3547(5) 0.403(1) 0.0498 Uij 1.000
C(22) 0.1865(5) 0.5156(5) 0.448(1) 0.0418 Uij 1.000
C(23) 0.1487(6) 0.4874(5) 0.551(1) 0.0545 Uij 1.000
C(24) 0.0954(7) 0.5162(6) 0.607(2) 0.0619 Uij 1.000
C(25) 0.0748(6) 0.5746(6) 0.567(2) 0.0708 Uij 1.000
C(26) 0.1121(7) 0.6042(6) 0.471(1) 0.0494 Uij 1.000
C(27) 0.1659(6) 0.5748(5) 0.407(2) 0.0507 Uij 1.000
C(28) 0.3472 0.3960 0.0622 0.0025 Uij 0.000
C(29) 0.1741 0.4784 0.0257 0.0025 Uij 0.000
C(30) 0.3967(5) 0.6569(4) -0.103(1) 0.0331 Uij 1.000
C(31) 0.4399(5) 0.6111(5) -0.149(1) 0.0400 Uij 1.000
C(32) 0.4889(6) 0.6199(6) -0.240(1) 0.0384 Uij 1.000
C(33) 0.5004(6) 0.6780(6) -0.287(1) 0.0482 Uij 1.000
C(34) 0.4612(6) 0.7272(5) -0.247(1) 0.0436 Uij 1.000
C(35) 0.4107(6) 0.7164(5) -0.158(1) 0.0349 Uij 1.000
C(36) 0.2675(7) 0.6762(5) -0.022(1) 0.0382 Uij 1.000
C(37) 0.2426(6) 0.6820(5) -0.149(1) 0.0336 Uij 1.000
C(38) 0.1763(7) 0.6979(6) -0.178(1) 0.0514 Uij 1.000
C(39) 0.1342(6) 0.7129(5) -0.074(2) 0.0392 Uij 1.000
C(40) 0.1576(6) 0.7087(6) 0.053(1) 0.0465 Uij 1.000
C(41) 0.2205(6) 0.6908(4) 0.078(1) 0.0367 Uij 1.000
C(42) 0.3808(6) 0.6905(5) 0.141(1) 0.0361 Uij 1.000
C(43) 0.3662(5) 0.7541(5) 0.177(1) 0.0358 Uij 1.000
C(44) 0.4032(6) 0.7881(5) 0.268(1) 0.0353 Uij 1.000
C(45) 0.4550(6) 0.7605(6) 0.328(1) 0.0350 Uij 1.000
C(46) 0.4714(6) 0.6981(6) 0.296(1) 0.0382 Uij 1.000
C(47) 0.4353(5) 0.6669(5) 0.204(1) 0.0418 Uij 1.000
C(48) -0.0019(7) 0.4676(8) 0.006(2) 0.084(5) Uij 1.000
C(49) -0.004(1) 0.413(1) -0.053(2) 0.164(8) Uij 1.000
C(50) -0.006(1) 0.412(1) 0.107(3) 0.177(8) Uij 1.000
C(51) -0.004(1) 0.441(1) 0.207(3) 0.040(6) Uij 0.500
C(52) 0.0000 0.5000 0.271(3) 0.108(8) Uij 0.500
C(53) 0.0000 0.5000 0.169(5) 0.24(2) Uij 0.500
B(1) 0.3420(7) 0.6505(6) 0.018(1) 0.033(3) Uij 1.000
H(1) 0.360(4) 0.560(4) 0.09(1) 0.0060 Uij 1.000
H(2) 0.332(8) 0.559(6) 0.00(1) 0.0901 Uij 1.000
H(3) 0.297(5) 0.572(4) 0.132(10) 0.0317 Uij 1.000
H(4) 0.2020 0.5476 -0.1189 0.0561 Uij 1.000
H(5) 0.1636 0.5707 0.1135 0.0550 Uij 1.000
H(6) 0.1396 0.4648 0.2258 0.0523 Uij 1.000
H(7) 0.1641 0.3797 0.0604 0.0350 Uij 1.000
H(8) 0.2008 0.4291 -0.1529 0.0519 Uij 1.000
H(9) 0.3668 0.3930 0.2743 0.0518 Uij 1.000
H(10) 0.4265 0.4578 0.1016 0.0514 Uij 1.000
H(11) 0.3741 0.4421 -0.1218 0.0436 Uij 1.000
H(12) 0.2899 0.3563 -0.0934 0.0430 Uij 1.000
H(13) 0.2782 0.3312 0.1482 0.0494 Uij 1.000
H(14) 0.2825 0.5202 0.6513 0.0629 Uij 1.000
H(15) 0.3338 0.4655 0.6492 0.0629 Uij 1.000
H(16) 0.3572 0.5347 0.6710 0.0629 Uij 1.000
H(17) 0.3628 0.6097 0.5068 0.0502 Uij 1.000
H(18) 0.3420 0.5980 0.3597 0.0502 Uij 1.000
H(19) 0.2884 0.6045 0.4698 0.0502 Uij 1.000
H(20) 0.4086 0.4546 0.4691 0.0557 Uij 1.000
H(21) 0.4096 0.5014 0.3499 0.0557 Uij 1.000
H(22) 0.4325 0.5236 0.4902 0.0557 Uij 1.000
H(23) 0.3435 0.3787 0.5328 0.0680 Uij 1.000
H(24) 0.3250 0.2742 0.6017 0.0819 Uij 1.000
H(25) 0.2306 0.2196 0.5353 0.0646 Uij 1.000
H(26) 0.1486 0.2719 0.4148 0.0590 Uij 1.000
H(27) 0.1652 0.3753 0.3509 0.0598 Uij 1.000
H(28) 0.1638 0.4469 0.5806 0.0653 Uij 1.000
H(29) 0.0706 0.4949 0.6743 0.0743 Uij 1.000
H(30) 0.0338 0.5943 0.5994 0.0850 Uij 1.000
H(31) 0.1004 0.6454 0.4398 0.0593 Uij 1.000
H(32) 0.1904 0.5963 0.3392 0.0609 Uij 1.000

loop_
_atom_type_symbol
_atom_type_oxidation_number
_atom_type_number_in_cell
_atom_type_scat_dispersion_real
_atom_type_scat_dispersion_imag
_atom_type_scat_source
Hf 0 4 -0.583 6.185 'International Tables'
C 0 180 0.003 0.002 'International Tables'
Si 0 4 0.082 0.070 'International Tables'
B 0 4 0.001 0.001 'International Tables'
F 0 60 0.017 0.010 'International Tables'
H 0 128 0.000 0.000 'International Tables'

loop_
_geom_angle_atom_site_label_1
_geom_angle_atom_site_label_2
_geom_angle_atom_site_label_3
_geom_angle
_geom_angle_publ_flag
SI1 HF1 C1 96.8(3) yes
SI1 HF1 C2 121.8(3) yes
SI1 HF1 C3 89.4(3) yes
SI1 HF1 C4 75.6(2) yes
SI1 HF1 C5 98.3(3) yes
SI1 HF1 C6 128.8(3) yes
SI1 HF1 C7 74.3(3) yes
SI1 HF1 C8 96.8(4) yes
SI1 HF1 C9 127.9(3) yes
SI1 HF1 C10 121.8(3) yes
SI1 HF1 C11 88.7(3) yes
SI1 HF1 C28 103.15(6) yes
SI1 HF1 C29 103.83(6) yes
C1 HF1 C2 82.4(4) yes
C1 HF1 C3 84.3(4) yes
C1 HF1 C4 115.8(4) yes
C1 HF1 C5 135.9(4) yes
C1 HF1 C6 112.1(4) yes
C1 HF1 C7 109.8(4) yes
C1 HF1 C8 84.6(4) yes
C1 HF1 C9 90.8(4) yes
C1 HF1 C10 123.0(4) yes
C1 HF1 C11 138.7(4) yes
C1 HF1 C28 110.9(3) yes
C1 HF1 C29 106.9(3) yes
C2 HF1 C3 32.3(4) yes
C2 HF1 C4 54.2(3) yes
C2 HF1 C5 54.5(4) yes
C2 HF1 C6 33.3(3) yes
C2 HF1 C7 159.5(4) yes
C2 HF1 C8 140.4(5) yes
C2 HF1 C9 110.3(4) yes
C2 HF1 C10 105.4(4) yes
C2 HF1 C11 128.4(4) yes
C3 HF1 C4 33.5(4) yes
C3 HF1 C5 54.8(3) yes
C3 HF1 C6 54.7(4) yes
C3 HF1 C7 159.3(4) yes
C3 HF1 C8 167.8(4) yes
C3 HF1 C9 142.6(4) yes
C3 HF1 C10 130.9(4) yes
C3 HF1 C11 136.9(4) yes
C4 HF1 C5 32.5(4) yes
C4 HF1 C6 54.1(4) yes
C4 HF1 C7 127.3(4) yes
C4 HF1 C8 158.6(4) yes
C4 HF1 C9 143.6(4) yes
C4 HF1 C10 113.5(4) yes
C4 HF1 C11 105.2(4) yes
C5 HF1 C6 32.6(4) yes
C5 HF1 C7 114.1(4) yes
C5 HF1 C8 133.7(4) yes
C5 HF1 C9 111.1(4) yes
C5 HF1 C10 81.9(4) yes
C5 HF1 C11 82.9(4) yes
C6 HF1 C7 127.4(4) yes
C6 HF1 C8 126.1(4) yes
C6 HF1 C9 94.1(4) yes
C6 HF1 C10 76.6(4) yes
C6 HF1 C11 95.1(4) yes
C7 HF1 C8 32.3(4) yes
C7 HF1 C9 54.9(4) yes
C7 HF1 C10 54.2(4) yes
C7 HF1 C11 33.1(4) yes
C8 HF1 C9 32.6(4) yes
C8 HF1 C10 53.2(4) yes
C8 HF1 C11 54.1(4) yes
C9 HF1 C10 32.9(4) yes
C9 HF1 C11 55.5(4) yes
C10 HF1 C11 33.2(4) yes
HF1 SI1 C12 117.1(4) yes
HF1 SI1 C16 105.7(4) yes
HF1 SI1 C22 116.2(3) yes
C12 SI1 C16 110.3(5) yes
C12 SI1 C22 102.5(5) yes
C16 SI1 C22 104.4(5) yes
HF1 C1 B1 162.7(9) yes
HF1 C2 C3 74.2(7) yes
HF1 C2 C6 72.3(7) yes
C3 C2 C6 108(1) yes
HF1 C3 C2 73.4(7) yes
HF1 C3 C4 72.0(6) yes
C2 C3 C4 106(1) yes
HF1 C4 C3 74.6(6) yes
HF1 C4 C5 72.4(6) yes
C3 C4 C5 108.4(10) yes
HF1 C5 C4 75.0(6) yes
HF1 C5 C6 74.9(7) yes
C4 C5 C6 109.3(10) yes
HF1 C6 C2 74.3(7) yes
HF1 C6 C5 72.5(7) yes
C2 C6 C5 107(1) yes
HF1 C7 C8 73.7(6) yes
HF1 C7 C11 72.1(6) yes
C8 C7 C11 107(1) yes
HF1 C8 C7 74.0(7) yes
HF1 C8 C9 72.4(6) yes
C7 C8 C9 110(1) yes
HF1 C9 C8 74.9(7) yes
HF1 C9 C10 73.9(6) yes
C8 C9 C10 105(1) yes
HF1 C10 C9 73.2(6) yes
HF1 C10 C11 73.1(6) yes
C9 C10 C11 109(1) yes
HF1 C11 C7 74.8(6) yes
HF1 C11 C10 73.7(6) yes
C7 C11 C10 106(1) yes
SI1 C12 C13 110.3(7) yes
SI1 C12 C14 109.2(7) yes
SI1 C12 C15 116.1(8) yes
C13 C12 C14 105.0(9) yes
C13 C12 C15 109.0(10) yes
C14 C12 C15 106.6(9) yes
SI1 C16 C17 125.2(8) yes
SI1 C16 C21 120.1(9) yes
C17 C16 C21 114.7(9) yes
C16 C17 C18 121(1) yes
C17 C18 C19 121(1) yes
C18 C19 C20 119(1) yes
C19 C20 C21 118(1) yes
C16 C21 C20 124(1) yes
SI1 C22 C23 121.2(8) yes
SI1 C22 C27 123.1(9) yes
C23 C22 C27 115(1) yes
C22 C23 C24 122(1) yes
C23 C24 C25 121(1) yes
C24 C25 C26 116(1) yes
C25 C26 C27 122(1) yes
C22 C27 C26 120(1) yes
C31 C30 C35 111(1) yes
C31 C30 B1 127.7(10) yes
C35 C30 B1 119.8(9) yes
F15 C31 C30 119.1(10) yes
F15 C31 C32 114.8(10) yes
C30 C31 C32 126(1) yes
F14 C32 C31 120(1) yes
F14 C32 C33 120(1) yes
C31 C32 C33 119(1) yes
F13 C33 C32 121(1) yes
F13 C33 C34 118(1) yes
C32 C33 C34 119(1) yes
F12 C34 C33 121(1) yes
F12 C34 C35 118(1) yes
C33 C34 C35 119(1) yes
F11 C35 C30 118(1) yes
F11 C35 C34 117(1) yes
C30 C35 C34 123(1) yes
C37 C36 C41 112(1) yes
C37 C36 B1 125(1) yes
C41 C36 B1 120(1) yes
F5 C37 C36 119(1) yes
F5 C37 C38 115(1) yes
C36 C37 C38 124(1) yes
F4 C38 C37 119(1) yes
F4 C38 C39 121(1) yes
C37 C38 C39 118(1) yes
F3 C39 C38 118(1) yes
F3 C39 C40 123(1) yes
C38 C39 C40 118(1) yes
F2 C40 C39 117(1) yes
F2 C40 C41 121(1) yes
C39 C40 C41 120(1) yes
F1 C41 C36 118(1) yes
F1 C41 C40 116(1) yes
C36 C41 C40 124(1) yes
C43 C42 C47 113(1) yes
C43 C42 B1 124(1) yes
C47 C42 B1 122.1(10) yes
F10 C43 C42 121.7(10) yes
F10 C43 C44 115.1(9) yes
C42 C43 C44 123(1) yes
F9 C44 C43 120(1) yes
F9 C44 C45 120(1) yes
C43 C44 C45 119(1) yes
F8 C45 C44 121(1) yes
F8 C45 C46 118(1) yes
C44 C45 C46 119(1) yes
F7 C46 C45 119(1) yes
F7 C46 C47 120(1) yes
C45 C46 C47 119(1) yes
F6 C47 C42 118.9(9) yes
F6 C47 C46 115(1) yes
C42 C47 C46 125(1) yes
C48 C48 C49 152(1) yes
C48 C48 C50 139(1) yes
C48 C48 C53 67.2(9) yes
C49 C48 C50 67(1) yes
C49 C48 C53 139(1) yes
C50 C48 C53 72(1) yes
C48 C49 C50 63(1) yes
C48 C50 C49 48(1) yes
C48 C50 C51 98(2) yes
C49 C50 C51 147(3) yes
C50 C51 C52 148(2) yes
C50 C51 C53 104(3) yes
C52 C51 C53 44(2) yes
C51 C52 C51 125(2) yes
C51 C52 C53 62(1) yes
C51 C52 C53 62(1) yes
C48 C53 C48 45(1) yes
C48 C53 C51 84(2) yes
C48 C53 C51 129(3) yes
C48 C53 C52 157.2(9) yes
C48 C53 C51 129(3) yes
C48 C53 C51 84(2) yes
C48 C53 C52 157.2(9) yes
C51 C53 C51 145(5) yes
C51 C53 C52 72(2) yes
C51 C53 C52 72(2) yes
C1 B1 C30 114.0(10) yes
C1 B1 C36 102.6(9) yes
C1 B1 C42 110.2(10) yes
C30 B1 C36 113.8(10) yes
C30 B1 C42 100.7(9) yes
C36 B1 C42 115.9(10) yes

loop_
_geom_bond_atom_site_label_1
_geom_bond_atom_site_label_2
_geom_bond_distance
_geom_bond_publ_flag
HF1 SI1 2.851(3) yes
HF1 C1 2.49(1) yes
HF1 C2 2.50(1) yes
HF1 C3 2.51(1) yes
HF1 C4 2.471(9) yes
HF1 C5 2.44(1) yes
HF1 C6 2.47(1) yes
HF1 C7 2.49(1) yes
HF1 C8 2.488(10) yes
HF1 C9 2.46(1) yes
HF1 C10 2.47(1) yes
HF1 C11 2.457(10) yes
HF1 C28 2.1609(5) yes
HF1 C29 2.1686(5) yes
SI1 C12 1.93(1) yes
SI1 C16 1.89(1) yes
SI1 C22 1.92(1) yes
F1 C41 1.35(1) yes
F2 C40 1.34(1) yes
F3 C39 1.33(1) yes
F4 C38 1.33(1) yes
F5 C37 1.35(1) yes
F6 C47 1.37(1) yes
F7 C46 1.35(1) yes
F8 C45 1.34(1) yes
F9 C44 1.33(1) yes
F10 C43 1.36(1) yes
F11 C35 1.36(1) yes
F12 C34 1.36(1) yes
F13 C33 1.35(1) yes
F14 C32 1.36(1) yes
F15 C31 1.38(1) yes
C1 B1 1.66(2) yes
C2 C3 1.39(2) yes
C2 C6 1.42(1) yes
C3 C4 1.43(2) yes
C4 C5 1.38(1) yes
C5 C6 1.38(2) yes
C7 C8 1.39(2) yes
C7 C11 1.41(2) yes
C8 C9 1.39(2) yes
C9 C10 1.39(2) yes
C10 C11 1.41(2) yes
C12 C13 1.53(2) yes
C12 C14 1.55(2) yes
C12 C15 1.50(1) yes
C16 C17 1.38(1) yes
C16 C21 1.41(1) yes
C17 C18 1.39(1) yes
C18 C19 1.38(2) yes
C19 C20 1.36(2) yes
C20 C21 1.37(1) yes
C22 C23 1.41(1) yes
C22 C27 1.38(2) yes
C23 C24 1.36(1) yes
C24 C25 1.36(2) yes
C25 C26 1.38(2) yes
C26 C27 1.40(2) yes
C30 C31 1.38(1) yes
C30 C35 1.40(1) yes
C30 B1 1.65(2) yes
C31 C32 1.36(1) yes
C32 C33 1.34(2) yes
C33 C34 1.37(2) yes
C34 C35 1.37(1) yes
C36 C37 1.38(1) yes
C36 C41 1.41(2) yes
C36 B1 1.65(2) yes
C37 C38 1.41(2) yes
C38 C39 1.38(2) yes
C39 C40 1.36(2) yes
C40 C41 1.35(2) yes
C42 C43 1.42(1) yes
C42 C47 1.37(1) yes
C42 B1 1.68(2) yes
C43 C44 1.38(1) yes
C44 C45 1.34(2) yes
C45 C46 1.40(2) yes
C46 C47 1.34(1) yes
C48 C49 1.29(3) yes
C48 C50 1.55(3) yes
C48 C53 1.77(4) yes
C49 C50 1.60(3) yes
C50 C51 1.18(3) yes
C51 C52 1.40(3) yes
C51 C53 1.30(3) yes
C52 C53 1.02(5) yes
